data_7054978
loop_
_publ_author_name
'Safin, Damir A.'
'Szell, Patrick M. J.'
'Keller, Antonin'
'Korobkov, Ilia'
'Bryce, David L.'
'Murugesu, Muralee'

_publ_section_title
;
 Interaction of 2,4,6-tris(2-pyrimidyl)-1,3,5-triazine (TPymT) with CoX2(X
 = Cl, Br) in water: trapping of new self-assembled
 water--chloride/bromide clusters in a [Co(bpca)2]+host (bpca =
 bis(2-pyrimidylcarbonyl)amidate anion)
;
_journal_issue 9
_journal_name_full 'New J. Chem.'
_journal_page_first 7147
_journal_paper_doi 10.1039/C5NJ01125F
_journal_volume 39
_journal_year 2015
_chemical_formula_sum 'C20 H27 Cl Co N10 O11.5'
_chemical_formula_weight 685.89
_space_group_crystal_system monoclinic
_space_group_IT_number 14
_space_group_name_Hall '-P 2ybc'
_space_group_name_H-M_alt 'P 1 21/c 1'
_symmetry_space_group_name_Hall '-P 2ybc'
_symmetry_space_group_name_H-M 'P 1 21/c 1'
_atom_sites_solution_hydrogens mixed
_audit_creation_method SHELXL-2014/7
_audit_update_record
;
2015-06-19 deposited with the CCDC.
2015-07-02 downloaded from the CCDC.
;
_cell_angle_alpha 90
_cell_angle_beta 98.883(5)
_cell_angle_gamma 90
_cell_formula_units_Z 4
_cell_length_a 11.727(3)
_cell_length_b 24.744(6)
_cell_length_c 9.764(3)
_cell_measurement_reflns_used 1838
_cell_measurement_temperature 200(2)
_cell_measurement_theta_max 21.61
_cell_measurement_theta_min 2.27
_cell_volume 2799.3(13)
_computing_cell_refinement 'APEX II, Bruker (2009)'
_computing_data_collection 'APEX II, Bruker (2009)'
_computing_data_reduction 'XPREP, Bruker (2009)'
_computing_molecular_graphics 'SHELXTL, Bruker (2004)'
_computing_publication_material 'SHELXTL, Bruker (2004)'
_computing_structure_refinement 'SHELXL-2014/7 (Sheldrick, 2014)'
_computing_structure_solution 'SHELXS-03 (Sheldrick, 2003)'
_diffrn_ambient_temperature 200(2)
_diffrn_measured_fraction_theta_full 0.988
_diffrn_measured_fraction_theta_max 0.988
_diffrn_measurement_device_type 'Bruker APEX-II CCD'
_diffrn_measurement_method '\f and \w scans'
_diffrn_radiation_type MoK\a
_diffrn_radiation_wavelength 0.71073
_diffrn_reflns_av_R_equivalents 0.1078
_diffrn_reflns_av_unetI/netI 0.1078
_diffrn_reflns_Laue_measured_fraction_full 0.988
_diffrn_reflns_Laue_measured_fraction_max 0.988
_diffrn_reflns_limit_h_max 13
_diffrn_reflns_limit_h_min -13
_diffrn_reflns_limit_k_max 27
_diffrn_reflns_limit_k_min -27
_diffrn_reflns_limit_l_max 9
_diffrn_reflns_limit_l_min -10
_diffrn_reflns_number 14262
_diffrn_reflns_point_group_measured_fraction_full 0.988
_diffrn_reflns_point_group_measured_fraction_max 0.988
_diffrn_reflns_theta_full 23.381
_diffrn_reflns_theta_max 23.381
_diffrn_reflns_theta_min 1.758
_exptl_absorpt_coefficient_mu 0.787
_exptl_absorpt_correction_T_max 0.7449
_exptl_absorpt_correction_T_min 0.5586
_exptl_absorpt_correction_type multi-scan
_exptl_absorpt_process_details 'SADABS, Bruker (2003)'
_exptl_crystal_colour red
_exptl_crystal_density_diffrn 1.628
_exptl_crystal_density_meas ?
_exptl_crystal_description block
_exptl_crystal_F_000 1412
_exptl_crystal_size_max 0.830
_exptl_crystal_size_mid 0.110
_exptl_crystal_size_min 0.037
_refine_diff_density_max 0.701
_refine_diff_density_min -0.638
_refine_diff_density_rms 0.088
_refine_ls_extinction_method none
_refine_ls_goodness_of_fit_ref 1.015
_refine_ls_hydrogen_treatment constr
_refine_ls_matrix_type full
_refine_ls_number_parameters 397
_refine_ls_number_reflns 4029
_refine_ls_number_restraints 0
_refine_ls_restrained_S_all 1.015
_refine_ls_R_factor_all 0.1222
_refine_ls_R_factor_gt 0.0609
_refine_ls_shift/su_max 0.001
_refine_ls_shift/su_mean 0.000
_refine_ls_structure_factor_coef Fsqd
_refine_ls_weighting_details 'w=1/[\s^2^(Fo^2^)+(0.0663P)^2^] where P=(Fo^2^+2Fc^2^)/3'
_refine_ls_weighting_scheme calc
_refine_ls_wR_factor_gt 0.1231
_refine_ls_wR_factor_ref 0.1468
_reflns_Friedel_coverage 0.000
_reflns_number_gt 2414
_reflns_number_total 4029
_reflns_threshold_expression 'I > 2\s(I)'
_cod_data_source_file c5nj01125f2.cif
_cod_data_source_block mm264a
_cod_depositor_comments
;
The following automatic conversions were performed:

'_exptl_crystal_density_meas' value 'n/a' was changed to '?' - the
value is perceived as not measured.

Automatic conversion script
Id: cif_fix_values 3271 2015-04-21 07:52:19Z andrius 

 Adding full bibliography for 7054978--7054979.cif.
;
_cod_original_cell_volume 2799.2(13)
_cod_original_formula_sum 'C20 H27 Cl Co N10 O11.50'
_cod_database_code 7054978
_shelx_shelxl_version_number 2014/7
_shelx_space_group_comment
; 
The symmetry employed for this shelxl refinement is uniquely defined 
by the following loop, which should always be used as a source of 
symmetry information in preference to the above space-group names. 
They are only intended as comments. 
;
_shelx_estimated_absorpt_t_min 0.561
_shelx_estimated_absorpt_t_max 0.971

loop_
_space_group_symop_operation_xyz
'x, y, z'
'-x, y+1/2, -z+1/2'
'-x, -y, -z'
'x, -y-1/2, z-1/2'

loop_
_atom_site_label
_atom_site_type_symbol
_atom_site_fract_x
_atom_site_fract_y
_atom_site_fract_z
_atom_site_U_iso_or_equiv
_atom_site_adp_type
_atom_site_occupancy
_atom_site_site_symmetry_order
_atom_site_calc_flag
_atom_site_refinement_flags_posn
_atom_site_refinement_flags_adp
_atom_site_refinement_flags_occupancy
Co1 Co 0.56196(7) 0.86803(3) 0.30342(8) 0.0220(3) Uani 1 1 d . . .
Cl1 Cl 0.04229(18) 0.75832(8) -0.0897(2) 0.0600(6) Uani 1 1 d . . .
O1 O 0.6373(3) 0.72113(15) 0.4625(4) 0.0302(10) Uani 1 1 d . . .
O2 O 0.4895(3) 0.71403(15) 0.2013(4) 0.0292(10) Uani 1 1 d . . .
O3 O 0.6577(4) 1.01157(17) 0.1735(5) 0.0531(14) Uani 1 1 d . . .
O4 O 0.4635(4) 1.02229(16) 0.3177(5) 0.0425(12) Uani 1 1 d . . .
O5 O 0.1832(4) 0.80088(19) 0.1977(5) 0.0548(14) Uani 1 1 d . . .
H5B H 0.1428 0.7898 0.1096 0.082 Uiso 1 1 d R U .
H5C H 0.1404 0.7888 0.2739 0.082 Uiso 1 1 d R U .
O6 O 0.1852(4) 0.9144(2) 0.1738(5) 0.0585(15) Uani 1 1 d . . .
H6A H 0.1534 0.9211 0.0793 0.088 Uiso 1 1 d R U .
H6B H 0.1702 0.8760 0.1995 0.088 Uiso 1 1 d R U .
O7 O 0.0979(4) 0.95366(18) -0.0956(5) 0.0580(14) Uani 1 1 d . . .
H7A H 0.1624 0.9617 -0.1197 0.087 Uiso 1 1 d R U .
H7B H 0.0783 0.9248 -0.1401 0.087 Uiso 1 1 d R U .
O8 O 0.0819(4) 0.8618(2) -0.2605(5) 0.0647(15) Uani 1 1 d . . .
H8B H 0.0281 0.8370 -0.2311 0.097 Uiso 1 1 d R U .
H8C H 0.0551 0.8734 -0.3587 0.097 Uiso 1 1 d R U .
O9 O -0.0523(5) 0.8534(2) -0.5119(6) 0.091(2) Uani 1 1 d . . .
H9B H -0.0613 0.8848 -0.5694 0.136 Uiso 1 1 d R U .
H9C H -0.0584 0.8198 -0.5703 0.136 Uiso 1 1 d R U .
O10 O 0.0643(5) 0.9944(2) 0.2953(5) 0.0706(16) Uani 1 1 d . . .
H10B H 0.1193 0.9681 0.2761 0.106 Uiso 1 1 d R U .
H10C H -0.0004 0.9973 0.2153 0.106 Uiso 1 1 d R U .
O11 O -0.1089(5) 0.9562(2) 0.4344(6) 0.0865(19) Uani 1 1 d . . .
H11A H -0.0510 0.9686 0.3830 0.130 Uiso 1 1 d R U .
H11B H -0.0970 0.9727 0.5296 0.130 Uiso 1 1 d R U .
O12 O 0.5976(7) 0.8936(3) -0.1049(8) 0.036(2) Uani 0.5 1 d . . P
H12A H 0.6746 0.9073 -0.0869 0.054 Uiso 0.5 1 d R U P
H12B H 0.5488 0.9165 -0.1760 0.054 Uiso 0.5 1 d R U P
N1 N 0.5588(4) 0.79179(17) 0.3205(4) 0.0206(11) Uani 1 1 d . . .
N2 N 0.6564(4) 0.86383(17) 0.4833(4) 0.0204(11) Uani 1 1 d . . .
N3 N 0.7423(4) 0.79896(18) 0.6482(5) 0.0290(13) Uani 1 1 d . . .
N4 N 0.4630(4) 0.85362(17) 0.1282(5) 0.0210(12) Uani 1 1 d . . .
N5 N 0.3754(4) 0.78057(18) -0.0055(5) 0.0251(12) Uani 1 1 d . . .
N6 N 0.5648(4) 0.94385(18) 0.2807(5) 0.0256(12) Uani 1 1 d . . .
N7 N 0.6991(4) 0.87086(19) 0.2152(4) 0.0258(12) Uani 1 1 d . . .
N8 N 0.8125(5) 0.9331(2) 0.1106(5) 0.0377(14) Uani 1 1 d . . .
N9 N 0.4300(4) 0.88413(17) 0.3924(4) 0.0208(12) Uani 1 1 d . . .
N10 N 0.3230(4) 0.9586(2) 0.4589(5) 0.0327(13) Uani 1 1 d . . .
C1 C 0.6229(5) 0.7689(2) 0.4349(6) 0.0209(14) Uani 1 1 d . . .
C2 C 0.6799(5) 0.8127(2) 0.5295(6) 0.0197(14) Uani 1 1 d . . .
C3 C 0.7016(5) 0.9039(2) 0.5677(6) 0.0302(16) Uani 1 1 d . . .
H3A H 0.6893 0.9405 0.5394 0.036 Uiso 1 1 calc R U .
C4 C 0.7655(6) 0.8924(3) 0.6941(7) 0.0377(17) Uani 1 1 d . . .
H4A H 0.7947 0.9207 0.7554 0.045 Uiso 1 1 calc R U .
C5 C 0.7865(6) 0.8392(3) 0.7310(7) 0.0387(18) Uani 1 1 d . . .
H5A H 0.8333 0.8309 0.8168 0.046 Uiso 1 1 calc R U .
C6 C 0.4981(5) 0.7629(2) 0.2128(6) 0.0198(13) Uani 1 1 d . . .
C7 C 0.4403(5) 0.8005(2) 0.1046(6) 0.0223(14) Uani 1 1 d . . .
C8 C 0.4156(6) 0.8887(2) 0.0308(6) 0.0390(18) Uani 1 1 d . . .
H8A H 0.4299 0.9263 0.0428 0.047 Uiso 1 1 calc R U .
C9 C 0.3467(6) 0.8701(3) -0.0859(6) 0.0436(19) Uani 1 1 d . . .
H9A H 0.3124 0.8947 -0.1549 0.052 Uiso 1 1 calc R U .
C10 C 0.3276(5) 0.8158(2) -0.1022(6) 0.0321(16) Uani 1 1 d . . .
H10A H 0.2799 0.8028 -0.1830 0.038 Uiso 1 1 calc R U .
C11 C 0.6450(6) 0.9652(2) 0.2087(7) 0.0350(17) Uani 1 1 d . . .
C12 C 0.7257(6) 0.9208(2) 0.1737(6) 0.0272(15) Uani 1 1 d . . .
C13 C 0.7717(6) 0.8304(2) 0.1922(6) 0.0305(16) Uani 1 1 d . . .
H13A H 0.7576 0.7947 0.2214 0.037 Uiso 1 1 calc R U .
C14 C 0.8645(5) 0.8402(3) 0.1276(6) 0.0315(16) Uani 1 1 d . . .
H14A H 0.9155 0.8119 0.1112 0.038 Uiso 1 1 calc R U .
C15 C 0.8820(6) 0.8921(3) 0.0870(6) 0.0374(17) Uani 1 1 d . . .
H15A H 0.9457 0.8995 0.0405 0.045 Uiso 1 1 calc R U .
C16 C 0.4800(5) 0.9742(2) 0.3273(6) 0.0279(15) Uani 1 1 d . . .
C17 C 0.4040(5) 0.9377(2) 0.3986(6) 0.0243(15) Uani 1 1 d . . .
C18 C 0.3618(5) 0.8499(2) 0.4503(6) 0.0265(15) Uani 1 1 d . . .
H18A H 0.3750 0.8121 0.4464 0.032 Uiso 1 1 calc R U .
C19 C 0.2732(5) 0.8687(3) 0.5148(6) 0.0309(15) Uani 1 1 d . . .
H19A H 0.2247 0.8446 0.5551 0.037 Uiso 1 1 calc R U .
C20 C 0.2581(6) 0.9235(3) 0.5186(6) 0.0352(17) Uani 1 1 d . . .
H20A H 0.1991 0.9373 0.5654 0.042 Uiso 1 1 calc R U .

loop_
_atom_site_aniso_label
_atom_site_aniso_U_11
_atom_site_aniso_U_22
_atom_site_aniso_U_33
_atom_site_aniso_U_23
_atom_site_aniso_U_13
_atom_site_aniso_U_12
Co1 0.0280(5) 0.0108(4) 0.0270(5) 0.0003(3) 0.0038(4) 0.0007(4)
Cl1 0.0728(15) 0.0569(13) 0.0535(12) -0.0041(9) 0.0197(11) -0.0023(11)
O1 0.039(3) 0.015(2) 0.036(2) 0.0050(18) 0.003(2) 0.004(2)
O2 0.040(3) 0.010(2) 0.037(3) -0.0033(17) 0.003(2) 0.0000(19)
O3 0.068(4) 0.018(3) 0.076(4) 0.012(2) 0.023(3) -0.007(2)
O4 0.050(3) 0.010(2) 0.067(3) 0.002(2) 0.009(3) 0.004(2)
O5 0.055(3) 0.065(4) 0.048(3) -0.008(2) 0.016(3) -0.018(3)
O6 0.057(4) 0.061(4) 0.055(3) 0.002(2) -0.001(3) 0.001(3)
O7 0.059(4) 0.039(3) 0.078(4) 0.010(3) 0.014(3) -0.014(3)
O8 0.059(4) 0.069(4) 0.067(3) 0.002(3) 0.010(3) -0.007(3)
O9 0.095(5) 0.094(5) 0.080(4) -0.022(3) 0.003(4) 0.033(4)
O10 0.061(4) 0.067(4) 0.076(4) -0.012(3) -0.013(3) 0.015(3)
O11 0.104(5) 0.072(4) 0.084(4) -0.009(3) 0.014(4) 0.004(4)
O12 0.032(6) 0.033(5) 0.045(6) 0.013(4) 0.012(5) -0.002(4)
N1 0.024(3) 0.018(3) 0.019(3) -0.003(2) 0.001(2) -0.001(2)
N2 0.020(3) 0.012(3) 0.029(3) 0.000(2) 0.006(2) 0.003(2)
N3 0.037(4) 0.022(3) 0.027(3) -0.002(2) 0.003(3) 0.000(3)
N4 0.022(3) 0.014(3) 0.028(3) -0.002(2) 0.005(2) 0.003(2)
N5 0.024(3) 0.021(3) 0.030(3) -0.005(2) 0.002(3) 0.001(2)
N6 0.031(3) 0.013(3) 0.032(3) -0.001(2) 0.003(3) -0.005(2)
N7 0.033(3) 0.019(3) 0.027(3) -0.005(2) 0.010(2) -0.007(3)
N8 0.036(4) 0.036(3) 0.042(3) 0.008(3) 0.010(3) -0.015(3)
N9 0.030(3) 0.011(3) 0.020(3) -0.0022(19) 0.000(2) 0.003(2)
N10 0.031(3) 0.021(3) 0.045(3) -0.007(3) 0.004(3) 0.007(3)
C1 0.022(4) 0.016(3) 0.027(3) -0.005(3) 0.013(3) -0.006(3)
C2 0.017(4) 0.014(3) 0.029(3) -0.001(3) 0.008(3) 0.002(3)
C3 0.039(4) 0.016(3) 0.034(4) -0.009(3) 0.000(3) 0.001(3)
C4 0.049(5) 0.021(4) 0.040(4) -0.007(3) -0.002(4) 0.002(3)
C5 0.049(5) 0.031(4) 0.033(4) -0.004(3) -0.001(4) -0.004(4)
C6 0.015(3) 0.022(4) 0.023(3) -0.003(3) 0.005(3) 0.002(3)
C7 0.021(4) 0.017(3) 0.032(4) -0.004(3) 0.012(3) 0.005(3)
C8 0.050(5) 0.018(4) 0.042(4) 0.001(3) -0.016(4) 0.005(3)
C9 0.062(5) 0.021(4) 0.040(4) 0.002(3) -0.015(4) 0.006(4)
C10 0.036(4) 0.026(4) 0.033(4) -0.007(3) 0.000(3) 0.004(3)
C11 0.042(5) 0.016(4) 0.044(4) 0.000(3) -0.002(4) -0.006(3)
C12 0.034(4) 0.019(4) 0.026(4) 0.000(3) -0.002(3) -0.012(3)
C13 0.037(4) 0.026(4) 0.027(4) -0.005(3) 0.000(3) -0.001(3)
C14 0.025(4) 0.035(4) 0.035(4) -0.010(3) 0.005(3) -0.008(3)
C15 0.034(5) 0.049(5) 0.030(4) 0.000(3) 0.010(3) -0.012(4)
C16 0.031(4) 0.016(4) 0.032(4) -0.003(3) -0.009(3) 0.000(3)
C17 0.026(4) 0.017(3) 0.028(3) -0.007(3) -0.003(3) -0.001(3)
C18 0.034(4) 0.016(3) 0.028(4) 0.002(3) 0.000(3) -0.001(3)
C19 0.032(4) 0.030(4) 0.033(4) -0.001(3) 0.014(3) 0.006(3)
C20 0.034(4) 0.039(4) 0.034(4) -0.004(3) 0.010(3) 0.010(4)

loop_
_atom_type_symbol
_atom_type_description
_atom_type_scat_dispersion_real
_atom_type_scat_dispersion_imag
_atom_type_scat_source
C C 0.0033 0.0016 'International Tables Vol C Tables 4.2.6.8 and 6.1.1.4'
H H 0.0000 0.0000 'International Tables Vol C Tables 4.2.6.8 and 6.1.1.4'
N N 0.0061 0.0033 'International Tables Vol C Tables 4.2.6.8 and 6.1.1.4'
O O 0.0106 0.0060 'International Tables Vol C Tables 4.2.6.8 and 6.1.1.4'
Cl Cl 0.1484 0.1585 'International Tables Vol C Tables 4.2.6.8 and 6.1.1.4'
Co Co 0.3494 0.9721 'International Tables Vol C Tables 4.2.6.8 and 6.1.1.4'

loop_
_geom_angle_atom_site_label_1
_geom_angle_atom_site_label_2
_geom_angle_atom_site_label_3
_geom_angle
N6 Co1 N1 178.33(19)
N6 Co1 N2 98.18(19)
N1 Co1 N2 83.26(19)
N6 Co1 N9 83.0(2)
N1 Co1 N9 97.91(19)
N2 Co1 N9 89.36(18)
N6 Co1 N7 83.2(2)
N1 Co1 N7 96.0(2)
N2 Co1 N7 90.42(19)
N9 Co1 N7 165.99(19)
N6 Co1 N4 95.60(19)
N1 Co1 N4 82.98(19)
N2 Co1 N4 166.18(18)
N9 Co1 N4 91.29(19)
N7 Co1 N4 92.25(19)
C1 N1 C6 124.2(5)
C1 N1 Co1 117.9(4)
C6 N1 Co1 117.8(4)
C3 N2 C2 116.3(5)
C3 N2 Co1 129.4(4)
C2 N2 Co1 114.3(4)
C2 N3 C5 116.9(5)
C8 N4 C7 117.3(5)
C8 N4 Co1 129.0(4)
C7 N4 Co1 113.7(4)
C7 N5 C10 117.3(5)
C11 N6 C16 123.3(5)
C11 N6 Co1 118.0(4)
C16 N6 Co1 118.4(4)
C12 N7 C13 116.5(5)
C12 N7 Co1 114.3(4)
C13 N7 Co1 129.2(4)
C12 N8 C15 116.4(6)
C18 N9 C17 116.1(5)
C18 N9 Co1 129.0(4)
C17 N9 Co1 114.9(4)
C17 N10 C20 116.1(5)
O1 C1 N1 128.4(5)
O1 C1 C2 121.8(5)
N1 C1 C2 109.8(5)
N3 C2 N2 126.1(5)
N3 C2 C1 119.2(5)
N2 C2 C1 114.6(5)
N2 C3 C4 120.5(6)
C3 C4 C5 118.9(6)
N3 C5 C4 121.2(6)
O2 C6 N1 127.8(5)
O2 C6 C7 122.2(5)
N1 C6 C7 110.0(5)
N5 C7 N4 125.2(5)
N5 C7 C6 119.2(5)
N4 C7 C6 115.5(5)
N4 C8 C9 119.8(6)
C10 C9 C8 119.5(6)
N5 C10 C9 120.9(6)
O3 C11 N6 129.5(6)
O3 C11 C12 120.7(6)
N6 C11 C12 109.8(5)
N8 C12 N7 125.9(6)
N8 C12 C11 119.7(5)
N7 C12 C11 114.3(6)
N7 C13 C14 120.9(6)
C13 C14 C15 117.8(6)
N8 C15 C14 122.4(6)
O4 C16 N6 128.8(6)
O4 C16 C17 121.8(6)
N6 C16 C17 109.4(5)
N10 C17 N9 126.2(5)
N10 C17 C16 119.6(5)
N9 C17 C16 114.2(5)
N9 C18 C19 121.3(5)
C20 C19 C18 117.2(6)
N10 C20 C19 123.0(6)

loop_
_geom_bond_atom_site_label_1
_geom_bond_atom_site_label_2
_geom_bond_distance
Co1 N6 1.890(4)
Co1 N1 1.895(4)
Co1 N2 1.929(5)
Co1 N9 1.930(5)
Co1 N7 1.940(5)
Co1 N4 1.947(5)
O1 C1 1.219(6)
O2 C6 1.216(6)
O3 C11 1.215(7)
O4 C16 1.206(6)
N1 C1 1.369(7)
N1 C6 1.376(7)
N2 C3 1.345(7)
N2 C2 1.357(6)
N3 C2 1.316(7)
N3 C5 1.335(7)
N4 C8 1.342(7)
N4 C7 1.354(6)
N5 C7 1.313(7)
N5 C10 1.342(7)
N6 C11 1.364(8)
N6 C16 1.379(7)
N7 C12 1.352(7)
N7 C13 1.355(7)
N8 C12 1.304(7)
N8 C15 1.342(8)
N9 C18 1.347(7)
N9 C17 1.363(7)
N10 C17 1.301(7)
N10 C20 1.345(8)
C1 C2 1.510(7)
C3 C4 1.371(8)
C4 C5 1.378(8)
C6 C7 1.490(8)
C8 C9 1.372(8)
C9 C10 1.366(8)
C11 C12 1.522(9)
C13 C14 1.361(8)
C14 C15 1.371(8)
C16 C17 1.512(8)
C18 C19 1.375(8)
C19 C20 1.368(8)

loop_
_geom_torsion_atom_site_label_1
_geom_torsion_atom_site_label_2
_geom_torsion_atom_site_label_3
_geom_torsion_atom_site_label_4
_geom_torsion
N2 Co1 N1 C1 -3.6(4)
N9 Co1 N1 C1 -92.0(4)
N7 Co1 N1 C1 86.1(4)
N4 Co1 N1 C1 177.6(4)
N2 Co1 N1 C6 -179.5(4)
N9 Co1 N1 C6 92.1(4)
N7 Co1 N1 C6 -89.8(4)
N4 Co1 N1 C6 1.7(4)
N2 Co1 N6 C11 95.2(4)
N9 Co1 N6 C11 -176.5(4)
N7 Co1 N6 C11 5.7(4)
N4 Co1 N6 C11 -85.9(4)
N2 Co1 N6 C16 -90.2(4)
N9 Co1 N6 C16 -1.9(4)
N7 Co1 N6 C16 -179.6(4)
N4 Co1 N6 C16 88.8(4)
C6 N1 C1 O1 -0.5(9)
Co1 N1 C1 O1 -176.1(5)
C6 N1 C1 C2 178.5(5)
Co1 N1 C1 C2 2.9(6)
C5 N3 C2 N2 0.0(9)
C5 N3 C2 C1 -177.0(5)
C3 N2 C2 N3 0.0(8)
Co1 N2 C2 N3 179.9(5)
C3 N2 C2 C1 177.2(5)
Co1 N2 C2 C1 -2.9(6)
O1 C1 C2 N3 -3.4(8)
N1 C1 C2 N3 177.5(5)
O1 C1 C2 N2 179.2(5)
N1 C1 C2 N2 0.1(6)
C2 N2 C3 C4 -1.4(8)
Co1 N2 C3 C4 178.8(5)
N2 C3 C4 C5 2.6(10)
C2 N3 C5 C4 1.3(9)
C3 C4 C5 N3 -2.6(10)
C1 N1 C6 O2 1.2(9)
Co1 N1 C6 O2 176.8(5)
C1 N1 C6 C7 -178.9(5)
Co1 N1 C6 C7 -3.3(6)
C10 N5 C7 N4 -0.2(8)
C10 N5 C7 C6 -178.1(5)
C8 N4 C7 N5 -0.3(8)
Co1 N4 C7 N5 179.6(4)
C8 N4 C7 C6 177.8(5)
Co1 N4 C7 C6 -2.3(6)
O2 C6 C7 N5 1.7(8)
N1 C6 C7 N5 -178.3(5)
O2 C6 C7 N4 -176.5(5)
N1 C6 C7 N4 3.6(7)
C7 N4 C8 C9 0.6(9)
Co1 N4 C8 C9 -179.3(5)
N4 C8 C9 C10 -0.5(10)
C7 N5 C10 C9 0.3(9)
C8 C9 C10 N5 0.0(10)
C16 N6 C11 O3 0.1(10)
Co1 N6 C11 O3 174.4(6)
C16 N6 C11 C12 179.8(5)
Co1 N6 C11 C12 -5.8(6)
C15 N8 C12 N7 -0.9(9)
C15 N8 C12 C11 178.0(5)
C13 N7 C12 N8 1.9(9)
Co1 N7 C12 N8 -179.1(5)
C13 N7 C12 C11 -177.0(5)
Co1 N7 C12 C11 2.0(6)
O3 C11 C12 N8 3.1(9)
N6 C11 C12 N8 -176.7(5)
O3 C11 C12 N7 -177.9(6)
N6 C11 C12 N7 2.3(7)
C12 N7 C13 C14 -1.4(8)
Co1 N7 C13 C14 179.8(4)
N7 C13 C14 C15 0.0(9)
C12 N8 C15 C14 -0.6(9)
C13 C14 C15 N8 1.0(9)
C11 N6 C16 O4 -2.2(10)
Co1 N6 C16 O4 -176.6(5)
C11 N6 C16 C17 178.2(5)
Co1 N6 C16 C17 3.8(6)
C20 N10 C17 N9 -1.1(9)
C20 N10 C17 C16 179.2(5)
C18 N9 C17 N10 2.6(8)
Co1 N9 C17 N10 -176.5(5)
C18 N9 C17 C16 -177.7(5)
Co1 N9 C17 C16 3.2(6)
O4 C16 C17 N10 -4.4(9)
N6 C16 C17 N10 175.3(5)
O4 C16 C17 N9 175.9(5)
N6 C16 C17 N9 -4.4(7)
C17 N9 C18 C19 -1.7(8)
Co1 N9 C18 C19 177.3(4)
N9 C18 C19 C20 -0.5(9)
C17 N10 C20 C19 -1.3(9)
C18 C19 C20 N10 2.1(9)
